data_4312868
loop_
_publ_author_name
'Calvin J. Curtis'
'Alex Miedaner'
'Rebecca Ciancanelli'
'William W. Ellis'
'Bruce C. Noll'
'M. Rakowski DuBois'
'Daniel L. DuBois'

_publ_contact_author_address
;
National Renewable Energy Laboratory
1617 Cole Boulevard
Golden, CO 80401-3393
USA
;
_publ_contact_author_email Dan_Dubois@nrel.gov
_publ_contact_author_name 'Daniel L. DuBois'
_publ_contact_author_phone '303 384 6171'
_publ_section_title
;
 [Ni(Et~2~PCH~2~NMeCH~2~PEt~2~)~2~]^2+^ as a Functional Model for
 Hydrogenases
;
_journal_name_full 'Inorganic Chemistry'
_journal_page_first 216
_journal_page_last 227
_journal_paper_doi 10.1021/ic020610v
_journal_volume 42
_journal_year 2003
_chemical_formula_sum 'C16 H41 B2 F8 N Ni P4'
_chemical_formula_weight 603.71
_chemical_name_systematic
; 
 ? 
;
_space_group_IT_number 29
_symmetry_cell_setting orthorhombic
_symmetry_space_group_name_Hall 'P 2c -2ac'
_symmetry_space_group_name_H-M 'P c a 21'
_atom_sites_solution_hydrogens geom
_atom_sites_solution_primary direct
_atom_sites_solution_secondary difmap
_audit_creation_method SHELXL-97
_cell_angle_alpha 90.00
_cell_angle_beta 90.00
_cell_angle_gamma 90.00
_cell_formula_units_Z 4
_cell_length_a 18.595(3)
_cell_length_b 9.0279(12)
_cell_length_c 16.339(2)
_cell_measurement_reflns_used 5850
_cell_measurement_temperature 133(2)
_cell_measurement_theta_max 30.709
_cell_measurement_theta_min 2.508
_cell_volume 2742.9(7)
_computing_cell_refinement 'Bruker SMART'
_computing_data_collection 'Bruker SMART'
_computing_data_reduction 'Bruker SHELXTL'
_computing_molecular_graphics 'Bruker SHELXTL'
_computing_publication_material 'Bruker SHELXTL'
_computing_structure_refinement 'SHELXL-97 (Sheldrick, 1997)'
_computing_structure_solution 'SHELXS-97 (Sheldrick, 1990)'
_diffrn_ambient_temperature 133(2)
_diffrn_measured_fraction_theta_full 0.999
_diffrn_measured_fraction_theta_max 0.999
_diffrn_measurement_device_type 'CCD area detector'
_diffrn_measurement_method 'phi and omega scans'
_diffrn_radiation_monochromator graphite
_diffrn_radiation_source 'sealed tube'
_diffrn_radiation_type Mok\a
_diffrn_radiation_wavelength 0.71073
_diffrn_reflns_av_R_equivalents 0.0304
_diffrn_reflns_av_sigmaI/netI 0.0692
_diffrn_reflns_limit_h_max 25
_diffrn_reflns_limit_h_min 0
_diffrn_reflns_limit_k_max 12
_diffrn_reflns_limit_k_min 0
_diffrn_reflns_limit_l_max 18
_diffrn_reflns_limit_l_min -22
_diffrn_reflns_number 25140
_diffrn_reflns_theta_full 29.49
_diffrn_reflns_theta_max 29.49
_diffrn_reflns_theta_min 2.19
_exptl_absorpt_coefficient_mu 1.001
_exptl_absorpt_correction_T_max 0.7738
_exptl_absorpt_correction_T_min 0.6451
_exptl_absorpt_correction_type multi-scan
_exptl_absorpt_process_details 'Blessing, Acta. Cryst.(1995), A51, 33-38'
_exptl_crystal_colour yellow
_exptl_crystal_density_diffrn 1.462
_exptl_crystal_density_method 'not measured'
_exptl_crystal_description needle
_exptl_crystal_F_000 1256
_exptl_crystal_size_max 0.48
_exptl_crystal_size_mid 0.27
_exptl_crystal_size_min 0.27
_refine_diff_density_max 0.632
_refine_diff_density_min -0.293
_refine_diff_density_rms 0.054
_refine_ls_abs_structure_details 'Flack H D (1983), Acta Cryst. A39, 876-881'
_refine_ls_abs_structure_Flack -0.016(16)
_refine_ls_extinction_coef 0.0018(4)
_refine_ls_extinction_expression Fc^*^=kFc[1+0.001xFc^2^\l^3^/sin(2\q)]^-1/4^
_refine_ls_extinction_method SHELXL
_refine_ls_goodness_of_fit_ref 1.064
_refine_ls_hydrogen_treatment mixed
_refine_ls_matrix_type full
_refine_ls_number_parameters 535
_refine_ls_number_reflns 7135
_refine_ls_number_restraints 1
_refine_ls_restrained_S_all 1.064
_refine_ls_R_factor_all 0.0587
_refine_ls_R_factor_gt 0.0482
_refine_ls_shift/su_max 0.002
_refine_ls_shift/su_mean 0.000
_refine_ls_structure_factor_coef Fsqd
_refine_ls_weighting_details 'calc w=1/[\s^2^(Fo^2^)+(0.0125P)^2^+1.9825P] where P=(Fo^2^+2Fc^2^)/3'
_refine_ls_weighting_scheme calc
_refine_ls_wR_factor_gt 0.1174
_refine_ls_wR_factor_ref 0.1277
_reflns_number_gt 6134
_reflns_number_total 7135
_reflns_threshold_expression >2sigma(I)
_cod_data_source_file ic020610v_1.cif
_cod_data_source_block bc427
_cod_depositor_comments
;
The following automatic conversions were performed:

'_symmetry_cell_setting' value 'Orthorhombic' changed to
'orthorhombic' according to the built-in table from CIF Core
dictionary named 'cif_core.dic' version 2.4.1 from 2010-06-29.

Automatic conversion script
Id: cif_fix_values 1646 2011-03-28 12:23:43Z adriana 
;
_cod_database_code 4312868

loop_
_symmetry_equiv_pos_as_xyz
'x, y, z'
'-x, -y, z+1/2'
'x+1/2, -y, z'
'-x+1/2, y, z+1/2'

loop_
_atom_site_label
_atom_site_type_symbol
_atom_site_fract_x
_atom_site_fract_y
_atom_site_fract_z
_atom_site_U_iso_or_equiv
_atom_site_adp_type
_atom_site_occupancy
_atom_site_symmetry_multiplicity
_atom_site_calc_flag
_atom_site_refinement_flags
_atom_site_disorder_assembly
_atom_site_disorder_group
Ni1 Ni 0.11218(5) -0.78496(9) 0.63902(5) 0.03562(17) Uani 0.6922(16) 1 d P A 1
N1 N -0.0388(3) -0.7702(6) 0.4905(3) 0.0439(11) Uani 0.6922(16) 1 d P A 1
P1 P 0.21963(7) -0.88573(14) 0.66208(8) 0.0444(3) Uani 0.6922(16) 1 d P A 1
P2 P 0.15551(12) -0.6739(2) 0.75091(13) 0.0460(4) Uani 0.6922(16) 1 d P A 1
P3 P 0.01018(6) -0.66395(12) 0.63715(8) 0.0393(3) Uani 0.6922(16) 1 d P A 1
P4 P 0.09251(6) -0.89711(12) 0.52246(7) 0.0346(2) Uani 0.6922(16) 1 d P A 1
C1 C 0.2917(4) -0.9081(8) 0.5904(5) 0.0566(16) Uani 0.6922(16) 1 d P A 1
H1A H 0.3371 -0.9200 0.6202 0.068 Uiso 0.6922(16) 1 calc PR A 1
H1B H 0.2945 -0.8204 0.5552 0.068 Uiso 0.6922(16) 1 calc PR A 1
H1C H 0.2829 -0.9960 0.5567 0.068 Uiso 0.6922(16) 1 calc PR A 1
C2 C 0.2162(5) -1.0581(7) 0.7205(5) 0.0647(18) Uani 0.6922(16) 1 d P A 1
H2A H 0.2627 -1.0747 0.7473 0.078 Uiso 0.6922(16) 1 calc PR A 1
H2B H 0.2058 -1.1408 0.6835 0.078 Uiso 0.6922(16) 1 calc PR A 1
H2C H 0.1784 -1.0512 0.7621 0.078 Uiso 0.6922(16) 1 calc PR A 1
C3 C 0.2482(3) -0.7416(6) 0.7326(4) 0.0545(13) Uani 0.6922(16) 1 d P A 1
H3A H 0.2795 -0.6665 0.7066 0.065 Uiso 0.6922(16) 1 calc PR A 1
H3B H 0.2713 -0.7814 0.7826 0.065 Uiso 0.6922(16) 1 calc PR A 1
C4 C 0.1300(5) -0.7426(13) 0.8509(6) 0.067(2) Uani 0.6922(16) 1 d P A 1
H4A H 0.1314 -0.8512 0.8508 0.080 Uiso 0.6922(16) 1 calc PR A 1
H4B H 0.0812 -0.7091 0.8640 0.080 Uiso 0.6922(16) 1 calc PR A 1
H4C H 0.1636 -0.7048 0.8921 0.080 Uiso 0.6922(16) 1 calc PR A 1
C5 C 0.1601(3) -0.4750(6) 0.7632(4) 0.0601(15) Uani 0.6922(16) 1 d P A 1
H5A H 0.1117 -0.4357 0.7727 0.072 Uiso 0.6922(16) 1 calc PR A 1
H5B H 0.1802 -0.4305 0.7135 0.072 Uiso 0.6922(16) 1 calc PR A 1
H5C H 0.1909 -0.4510 0.8100 0.072 Uiso 0.6922(16) 1 calc PR A 1
C6 C -0.0321(4) -0.6507(7) 0.7387(3) 0.0496(12) Uani 0.6922(16) 1 d P A 1
H6A H -0.0320 -0.7505 0.7639 0.060 Uiso 0.6922(16) 1 calc PR A 1
H6B H -0.0021 -0.5857 0.7735 0.060 Uiso 0.6922(16) 1 calc PR A 1
C7 C -0.1091(4) -0.5915(9) 0.7399(4) 0.0685(18) Uani 0.6922(16) 1 d P A 1
H7A H -0.1105 -0.4942 0.7133 0.082 Uiso 0.6922(16) 1 calc PR A 1
H7B H -0.1255 -0.5822 0.7966 0.082 Uiso 0.6922(16) 1 calc PR A 1
H7C H -0.1406 -0.6601 0.7104 0.082 Uiso 0.6922(16) 1 calc PR A 1
C8 C 0.0240(4) -0.4745(7) 0.6013(4) 0.0535(13) Uani 0.6922(16) 1 d P A 1
H8A H 0.0286 -0.4102 0.6501 0.064 Uiso 0.6922(16) 1 calc PR A 1
H8B H 0.0707 -0.4714 0.5723 0.064 Uiso 0.6922(16) 1 calc PR A 1
C9 C -0.0315(5) -0.4066(10) 0.5461(7) 0.104(4) Uani 0.6922(16) 1 d P A 1
H9A H -0.0343 -0.4636 0.4951 0.124 Uiso 0.6922(16) 1 calc PR A 1
H9B H -0.0179 -0.3041 0.5337 0.124 Uiso 0.6922(16) 1 calc PR A 1
H9C H -0.0784 -0.4077 0.5734 0.124 Uiso 0.6922(16) 1 calc PR A 1
C10 C -0.0618(3) -0.7422(6) 0.5754(3) 0.0449(10) Uani 0.6922(16) 1 d P A 1
H10A H -0.0780 -0.8363 0.6004 0.054 Uiso 0.6922(16) 1 calc PR A 1
H10B H -0.1031 -0.6730 0.5752 0.054 Uiso 0.6922(16) 1 calc PR A 1
C11 C -0.1022(5) -0.7713(11) 0.4348(6) 0.059(2) Uani 0.6922(16) 1 d P A 1
H11A H -0.1364 -0.8472 0.4529 0.071 Uiso 0.6922(16) 1 calc PR A 1
H11B H -0.0864 -0.7935 0.3789 0.071 Uiso 0.6922(16) 1 calc PR A 1
H11C H -0.1255 -0.6740 0.4359 0.071 Uiso 0.6922(16) 1 calc PR A 1
C12 C 0.0010(3) -0.9085(5) 0.4827(3) 0.0411(10) Uani 0.6922(16) 1 d P A 1
H12A H 0.0029 -0.9368 0.4242 0.049 Uiso 0.6922(16) 1 calc PR A 1
H12B H -0.0252 -0.9874 0.5123 0.049 Uiso 0.6922(16) 1 calc PR A 1
C13 C 0.1188(3) -1.0922(6) 0.5205(4) 0.0432(11) Uani 0.6922(16) 1 d P A 1
H13A H 0.1712 -1.0981 0.5304 0.052 Uiso 0.6922(16) 1 calc PR A 1
H13B H 0.0946 -1.1430 0.5667 0.052 Uiso 0.6922(16) 1 calc PR A 1
C14 C 0.1019(5) -1.1777(8) 0.4420(5) 0.070(2) Uani 0.6922(16) 1 d P A 1
H14A H 0.0500 -1.1958 0.4387 0.084 Uiso 0.6922(16) 1 calc PR A 1
H14B H 0.1276 -1.2725 0.4425 0.084 Uiso 0.6922(16) 1 calc PR A 1
H14C H 0.1173 -1.1194 0.3945 0.084 Uiso 0.6922(16) 1 calc PR A 1
C15 C 0.1440(3) -0.8113(6) 0.4398(3) 0.0445(10) Uani 0.6922(16) 1 d P A 1
H15A H 0.1946 -0.8012 0.4576 0.053 Uiso 0.6922(16) 1 calc PR A 1
H15B H 0.1432 -0.8783 0.3918 0.053 Uiso 0.6922(16) 1 calc PR A 1
C16 C 0.1169(4) -0.6616(8) 0.4135(5) 0.0557(15) Uani 0.6922(16) 1 d P A 1
H16A H 0.0691 -0.6721 0.3890 0.067 Uiso 0.6922(16) 1 calc PR A 1
H16B H 0.1501 -0.6191 0.3733 0.067 Uiso 0.6922(16) 1 calc PR A 1
H16C H 0.1140 -0.5962 0.4613 0.067 Uiso 0.6922(16) 1 calc PR A 1
Ni1' Ni 0.08694(11) -0.7500(2) 0.64594(14) 0.0350(4) Uani 0.3078(16) 1 d P A 2
N1' N 0.1282(6) -1.0391(12) 0.4914(8) 0.043(2) Uani 0.3078(16) 1 d P A 2
P1' P 0.01672(15) -0.5548(3) 0.66694(18) 0.0431(7) Uani 0.3078(16) 1 d P A 2
P2' P 0.1294(2) -0.6425(6) 0.7585(3) 0.0465(10) Uani 0.3078(16) 1 d P A 2
P3' P 0.16591(12) -0.9285(3) 0.6408(2) 0.0381(6) Uani 0.3078(16) 1 d P A 2
P4' P 0.03867(13) -0.8039(3) 0.52563(16) 0.0349(6) Uani 0.3078(16) 1 d P A 2
C1' C -0.0653(9) -0.593(2) 0.7235(9) 0.060(3) Uani 0.3078(16) 1 d P A 2
H1'1 H -0.0561 -0.6715 0.7637 0.072 Uiso 0.3078(16) 1 calc PR A 2
H1'2 H -0.1028 -0.6259 0.6854 0.072 Uiso 0.3078(16) 1 calc PR A 2
H1'3 H -0.0811 -0.5033 0.7517 0.072 Uiso 0.3078(16) 1 calc PR A 2
C2' C -0.0043(9) -0.4135(15) 0.5946(10) 0.051(3) Uani 0.3078(16) 1 d P A 2
H2'1 H 0.0387 -0.3889 0.5629 0.062 Uiso 0.3078(16) 1 calc PR A 2
H2'2 H -0.0212 -0.3250 0.6236 0.062 Uiso 0.3078(16) 1 calc PR A 2
H2'3 H -0.0421 -0.4488 0.5577 0.062 Uiso 0.3078(16) 1 calc PR A 2
C3' C 0.0796(8) -0.4708(16) 0.7420(9) 0.064(4) Uani 0.3078(16) 1 d P A 2
H3'1 H 0.1095 -0.3911 0.7180 0.077 Uiso 0.3078(16) 1 calc PR A 2
H3'2 H 0.0551 -0.4348 0.7920 0.077 Uiso 0.3078(16) 1 calc PR A 2
C4' C 0.2229(7) -0.592(2) 0.7680(10) 0.071(4) Uani 0.3078(16) 1 d P A 2
H4'1 H 0.2518 -0.6815 0.7771 0.086 Uiso 0.3078(16) 1 calc PR A 2
H4'2 H 0.2289 -0.5246 0.8145 0.086 Uiso 0.3078(16) 1 calc PR A 2
H4'3 H 0.2388 -0.5431 0.7177 0.086 Uiso 0.3078(16) 1 calc PR A 2
C5' C 0.0988(12) -0.708(3) 0.8572(15) 0.071(6) Uani 0.3078(16) 1 d P A 2
H5'1 H 0.1231 -0.8009 0.8706 0.085 Uiso 0.3078(16) 1 calc PR A 2
H5'2 H 0.0467 -0.7238 0.8555 0.085 Uiso 0.3078(16) 1 calc PR A 2
H5'3 H 0.1101 -0.6335 0.8991 0.085 Uiso 0.3078(16) 1 calc PR A 2
C6' C 0.2552(7) -0.8532(15) 0.6092(8) 0.051(3) Uani 0.3078(16) 1 d P A 2
H6'1 H 0.2474 -0.7547 0.5840 0.061 Uiso 0.3078(16) 1 calc PR A 2
H6'2 H 0.2845 -0.8381 0.6590 0.061 Uiso 0.3078(16) 1 calc PR A 2
C7' C 0.2980(8) -0.9460(19) 0.5503(11) 0.059(4) Uani 0.3078(16) 1 d P A 2
H7'1 H 0.3437 -0.8965 0.5383 0.071 Uiso 0.3078(16) 1 calc PR A 2
H7'2 H 0.2707 -0.9587 0.4994 0.071 Uiso 0.3078(16) 1 calc PR A 2
H7'3 H 0.3075 -1.0432 0.5747 0.071 Uiso 0.3078(16) 1 calc PR A 2
C8' C 0.1822(8) -1.0194(17) 0.7400(9) 0.051(3) Uani 0.3078(16) 1 d P A 2
H8'1 H 0.1901 -0.9410 0.7814 0.061 Uiso 0.3078(16) 1 calc PR A 2
H8'2 H 0.1377 -1.0726 0.7557 0.061 Uiso 0.3078(16) 1 calc PR A 2
C9' C 0.2440(8) -1.1274(15) 0.7457(11) 0.063(3) Uani 0.3078(16) 1 d P A 2
H9'1 H 0.2464 -1.1680 0.8013 0.075 Uiso 0.3078(16) 1 calc PR A 2
H9'2 H 0.2891 -1.0762 0.7330 0.075 Uiso 0.3078(16) 1 calc PR A 2
H9'3 H 0.2366 -1.2083 0.7066 0.075 Uiso 0.3078(16) 1 calc PR A 2
C10' C 0.1460(6) -1.0863(10) 0.5749(7) 0.042(2) Uani 0.3078(16) 1 d P A 2
H10C H 0.1883 -1.1530 0.5733 0.050 Uiso 0.3078(16) 1 calc PR A 2
H10D H 0.1051 -1.1425 0.5981 0.050 Uiso 0.3078(16) 1 calc PR A 2
C11' C 0.1442(11) -1.1549(18) 0.4344(12) 0.066(4) Uani 0.3078(16) 1 d P A 2
H11D H 0.1319 -1.1222 0.3789 0.079 Uiso 0.3078(16) 1 calc PR A 2
H11E H 0.1160 -1.2432 0.4482 0.079 Uiso 0.3078(16) 1 calc PR A 2
H11F H 0.1956 -1.1785 0.4371 0.079 Uiso 0.3078(16) 1 calc PR A 2
C12' C 0.0532(6) -0.9925(11) 0.4825(7) 0.039(2) Uani 0.3078(16) 1 d P A 2
H12C H 0.0216 -1.0640 0.5110 0.047 Uiso 0.3078(16) 1 calc PR A 2
H12D H 0.0401 -0.9926 0.4238 0.047 Uiso 0.3078(16) 1 calc PR A 2
C13' C 0.0705(7) -0.6788(14) 0.4444(8) 0.051(3) Uani 0.3078(16) 1 d P A 2
H13C H 0.0399 -0.6918 0.3953 0.061 Uiso 0.3078(16) 1 calc PR A 2
H13D H 0.0652 -0.5750 0.4630 0.061 Uiso 0.3078(16) 1 calc PR A 2
C14' C 0.1494(10) -0.707(2) 0.4210(10) 0.058(4) Uani 0.3078(16) 1 d P A 2
H14D H 0.1636 -0.6385 0.3773 0.070 Uiso 0.3078(16) 1 calc PR A 2
H14E H 0.1548 -0.8092 0.4018 0.070 Uiso 0.3078(16) 1 calc PR A 2
H14F H 0.1801 -0.6912 0.4690 0.070 Uiso 0.3078(16) 1 calc PR A 2
C15' C -0.0579(6) -0.7880(13) 0.5223(10) 0.038(2) Uani 0.3078(16) 1 d P A 2
H15C H -0.0776 -0.8430 0.5697 0.045 Uiso 0.3078(16) 1 calc PR A 2
H15D H -0.0703 -0.6823 0.5304 0.045 Uiso 0.3078(16) 1 calc PR A 2
C16' C -0.0970(11) -0.841(3) 0.4466(13) 0.065(5) Uani 0.3078(16) 1 d P A 2
H16D H -0.1488 -0.8258 0.4535 0.078 Uiso 0.3078(16) 1 calc PR A 2
H16E H -0.0873 -0.9468 0.4384 0.078 Uiso 0.3078(16) 1 calc PR A 2
H16F H -0.0801 -0.7852 0.3989 0.078 Uiso 0.3078(16) 1 calc PR A 2
B1 B -0.0240(4) -1.0801(6) 0.7354(3) 0.0693(14) Uani 1 1 d . . .
F1 F -0.0815(9) -1.0682(19) 0.7595(8) 0.138(6) Uani 0.53(3) 1 d P B 1
F2 F 0.0115(9) -0.9763(18) 0.7799(8) 0.119(5) Uani 0.53(3) 1 d P B 1
F3 F 0.0060(5) -1.2285(12) 0.7551(6) 0.077(3) Uani 0.53(3) 1 d P B 1
F4 F -0.0098(11) -1.060(2) 0.6554(11) 0.102(5) Uani 0.53(3) 1 d P B 1
F1' F -0.0988(7) -1.025(2) 0.7556(7) 0.093(4) Uani 0.47(3) 1 d P B 2
F2' F 0.0373(12) -1.0004(16) 0.7687(14) 0.142(8) Uani 0.47(3) 1 d P B 2
F3' F -0.0228(15) -1.2108(14) 0.7667(7) 0.121(6) Uani 0.47(3) 1 d P B 2
F4' F -0.0237(9) -1.075(3) 0.6518(13) 0.091(6) Uani 0.47(3) 1 d P B 2
B2 B 0.2570(7) -0.4577(16) 0.5399(5) 0.141(5) Uani 1 1 d . . .
F5 F 0.3103(5) -0.5342(7) 0.5555(7) 0.229(5) Uani 1 1 d . . .
F6 F 0.2492(4) -0.4368(9) 0.4557(3) 0.204(3) Uani 1 1 d . . .
F7 F 0.1940(3) -0.5206(8) 0.5699(3) 0.182(3) Uani 1 1 d . . .
F8 F 0.2642(2) -0.3170(5) 0.5710(3) 0.1178(13) Uani 1 1 d . . .

loop_
_atom_site_aniso_label
_atom_site_aniso_U_11
_atom_site_aniso_U_22
_atom_site_aniso_U_33
_atom_site_aniso_U_23
_atom_site_aniso_U_13
_atom_site_aniso_U_12
Ni1 0.0383(4) 0.0404(4) 0.0282(3) -0.0034(3) 0.0020(4) -0.0024(3)
N1 0.040(3) 0.060(3) 0.031(3) 0.000(2) 0.0067(19) -0.001(2)
P1 0.0468(7) 0.0440(6) 0.0423(7) -0.0061(5) -0.0123(5) 0.0009(5)
P2 0.0508(12) 0.0545(10) 0.0326(8) -0.0100(7) -0.0033(8) -0.0054(8)
P3 0.0391(5) 0.0458(6) 0.0330(5) -0.0042(5) 0.0022(5) -0.0016(4)
P4 0.0389(5) 0.0400(5) 0.0249(5) 0.0010(4) -0.0013(4) -0.0035(4)
C1 0.039(3) 0.073(4) 0.057(4) -0.015(3) -0.004(3) 0.011(3)
C2 0.093(6) 0.051(3) 0.050(4) 0.010(3) -0.022(4) 0.003(4)
C3 0.055(3) 0.058(3) 0.050(3) -0.012(2) -0.019(2) -0.001(2)
C4 0.077(6) 0.092(6) 0.032(3) -0.011(4) -0.008(4) -0.018(5)
C5 0.060(3) 0.056(3) 0.065(4) -0.023(3) -0.009(3) -0.001(2)
C6 0.050(3) 0.065(3) 0.033(3) -0.007(2) 0.007(2) 0.003(3)
C7 0.056(4) 0.101(5) 0.048(4) -0.005(3) 0.011(3) 0.019(3)
C8 0.057(3) 0.045(3) 0.058(3) -0.004(3) 0.010(3) 0.003(3)
C9 0.109(7) 0.077(5) 0.125(8) 0.048(5) -0.049(6) -0.027(5)
C10 0.042(3) 0.063(3) 0.030(3) 0.001(2) 0.0042(19) -0.004(2)
C11 0.051(4) 0.094(6) 0.034(3) 0.013(4) -0.008(2) 0.004(4)
C12 0.045(2) 0.050(2) 0.028(2) -0.0021(18) -0.0013(17) -0.0057(19)
C13 0.049(3) 0.042(3) 0.038(3) 0.000(2) -0.002(3) -0.006(2)
C14 0.120(7) 0.045(3) 0.045(4) -0.006(3) -0.020(5) -0.018(4)
C15 0.049(3) 0.051(3) 0.033(2) 0.005(2) 0.0084(19) -0.005(2)
C16 0.060(4) 0.055(3) 0.052(4) 0.008(3) 0.012(3) 0.000(3)
Ni1' 0.0357(10) 0.0375(8) 0.0319(8) -0.0072(7) 0.0035(8) -0.0013(6)
N1' 0.043(5) 0.041(5) 0.047(6) -0.002(4) 0.010(4) 0.010(4)
P1' 0.0390(13) 0.0475(14) 0.0429(15) -0.0086(12) 0.0052(11) -0.0042(11)
P2' 0.044(2) 0.056(2) 0.0393(19) -0.0148(16) 0.0013(18) -0.0092(18)
P3' 0.0335(11) 0.0418(11) 0.0390(13) 0.0002(12) 0.0000(12) -0.0007(8)
P4' 0.0345(12) 0.0384(11) 0.0317(12) -0.0034(10) 0.0025(9) -0.0050(9)
C1' 0.038(7) 0.084(10) 0.058(8) -0.006(7) 0.007(6) 0.004(7)
C2' 0.053(8) 0.038(6) 0.063(9) -0.004(6) 0.000(6) 0.000(5)
C3' 0.061(7) 0.070(8) 0.061(9) -0.024(7) -0.005(7) -0.011(6)
C4' 0.051(7) 0.103(11) 0.060(9) -0.018(8) -0.018(6) -0.027(7)
C5' 0.075(14) 0.104(16) 0.035(8) -0.001(8) -0.002(9) 0.008(12)
C6' 0.038(6) 0.066(7) 0.049(6) 0.003(5) 0.018(5) -0.015(6)
C7' 0.040(7) 0.074(9) 0.063(10) 0.012(8) 0.018(7) 0.006(6)
C8' 0.049(7) 0.054(7) 0.050(8) 0.000(6) -0.010(6) 0.008(6)
C9' 0.062(8) 0.050(6) 0.077(10) 0.013(7) -0.017(7) 0.005(6)
C10' 0.043(6) 0.033(5) 0.049(7) 0.000(4) 0.004(5) 0.005(4)
C11' 0.097(13) 0.045(8) 0.057(9) -0.016(7) -0.008(10) 0.017(8)
C12' 0.042(5) 0.037(5) 0.037(5) -0.003(4) -0.001(4) -0.005(4)
C13' 0.059(7) 0.057(6) 0.037(6) 0.002(5) 0.011(5) -0.011(5)
C14' 0.060(9) 0.068(10) 0.047(8) 0.009(7) 0.017(7) 0.012(7)
C15' 0.024(5) 0.045(5) 0.045(8) -0.002(6) 0.001(5) 0.002(4)
C16' 0.039(7) 0.116(18) 0.039(9) -0.002(11) -0.003(6) 0.002(11)
B1 0.093(4) 0.076(3) 0.038(2) 0.007(2) 0.004(2) -0.030(3)
F1 0.126(10) 0.181(10) 0.106(8) 0.056(8) 0.061(7) 0.073(8)
F2 0.109(9) 0.154(10) 0.093(6) -0.054(7) 0.003(6) -0.056(7)
F3 0.086(5) 0.099(5) 0.046(4) -0.016(3) -0.016(4) 0.026(4)
F4 0.168(13) 0.102(7) 0.037(6) 0.013(4) 0.039(7) -0.026(8)
F1' 0.057(4) 0.167(11) 0.055(4) -0.037(6) -0.006(3) 0.014(5)
F2' 0.124(13) 0.078(6) 0.224(19) 0.048(9) -0.074(12) -0.037(6)
F3' 0.227(17) 0.069(6) 0.065(5) 0.017(4) 0.047(8) -0.003(8)
F4' 0.081(5) 0.148(16) 0.043(6) 0.018(7) -0.004(4) 0.023(7)
B2 0.179(10) 0.187(11) 0.058(4) -0.040(5) 0.048(5) -0.123(9)
F5 0.207(7) 0.111(4) 0.369(14) 0.032(6) 0.060(8) -0.023(4)
F6 0.206(6) 0.328(9) 0.078(3) -0.004(4) 0.029(3) -0.153(6)
F7 0.192(5) 0.287(7) 0.067(2) -0.007(3) 0.027(3) -0.159(5)
F8 0.106(3) 0.139(3) 0.109(3) -0.001(3) 0.011(2) -0.017(2)

loop_
_atom_type_symbol
_atom_type_description
_atom_type_scat_dispersion_real
_atom_type_scat_dispersion_imag
_atom_type_scat_source
C C 0.0033 0.0016 'International Tables Vol C Tables 4.2.6.8 and 6.1.1.4'
H H 0.0000 0.0000 'International Tables Vol C Tables 4.2.6.8 and 6.1.1.4'
N N 0.0061 0.0033 'International Tables Vol C Tables 4.2.6.8 and 6.1.1.4'
P P 0.1023 0.0942 'International Tables Vol C Tables 4.2.6.8 and 6.1.1.4'
Ni Ni 0.3393 1.1124 'International Tables Vol C Tables 4.2.6.8 and 6.1.1.4'
F F 0.0171 0.0103 'International Tables Vol C Tables 4.2.6.8 and 6.1.1.4'
B B 0.0013 0.0007 'International Tables Vol C Tables 4.2.6.8 and 6.1.1.4'

loop_
_geom_angle_atom_site_label_1
_geom_angle_atom_site_label_2
_geom_angle_atom_site_label_3
_geom_angle
_geom_angle_site_symmetry_1
_geom_angle_site_symmetry_3
_geom_angle_publ_flag
P4 Ni1 P3 94.24(6) . . ?
P4 Ni1 P1 96.21(6) . . ?
P3 Ni1 P1 169.54(6) . . ?
P4 Ni1 P2 168.48(7) . . ?
P3 Ni1 P2 95.72(7) . . ?
P1 Ni1 P2 73.84(7) . . ?
C12 N1 C10 112.1(5) . . ?
C12 N1 C11 110.1(6) . . ?
C10 N1 C11 110.3(6) . . ?
C1 P1 C3 106.1(3) . . ?
C1 P1 C2 105.8(4) . . ?
C3 P1 C2 106.8(3) . . ?
C1 P1 Ni1 127.3(2) . . ?
C3 P1 Ni1 94.40(19) . . ?
C2 P1 Ni1 113.9(3) . . ?
C5 P2 C4 104.6(4) . . ?
C5 P2 C3 107.5(3) . . ?
C4 P2 C3 106.0(4) . . ?
C5 P2 Ni1 123.6(2) . . ?
C4 P2 Ni1 119.3(3) . . ?
C3 P2 Ni1 93.15(18) . . ?
C10 P3 C8 106.8(3) . . ?
C10 P3 C6 102.2(3) . . ?
C8 P3 C6 106.8(3) . . ?
C10 P3 Ni1 116.85(19) . . ?
C8 P3 Ni1 110.5(2) . . ?
C6 P3 Ni1 113.0(2) . . ?
C12 P4 C15 104.4(2) . . ?
C12 P4 C13 100.9(2) . . ?
C15 P4 C13 104.8(3) . . ?
C12 P4 Ni1 119.48(16) . . ?
C15 P4 Ni1 111.09(18) . . ?
C13 P4 Ni1 114.6(2) . . ?
P1 C3 P2 93.9(3) . . ?
C7 C6 P3 115.7(4) . . ?
C9 C8 P3 118.6(5) . . ?
N1 C10 P3 112.1(4) . . ?
N1 C12 P4 113.2(3) . . ?
C14 C13 P4 116.5(5) . . ?
C16 C15 P4 114.6(4) . . ?
P3' Ni1' P4' 94.38(13) . . ?
P3' Ni1' P1' 171.17(15) . . ?
P4' Ni1' P1' 94.20(13) . . ?
P3' Ni1' P2' 96.62(17) . . ?
P4' Ni1' P2' 166.77(18) . . ?
P1' Ni1' P2' 74.61(16) . . ?
C11' N1' C12' 110.1(12) . . ?
C11' N1' C10' 110.2(11) . . ?
C12' N1' C10' 113.0(9) . . ?
C2' P1' C1' 106.8(8) . . ?
C2' P1' C3' 106.5(7) . . ?
C1' P1' C3' 105.7(7) . . ?
C2' P1' Ni1' 126.5(5) . . ?
C1' P1' Ni1' 114.9(6) . . ?
C3' P1' Ni1' 93.2(5) . . ?
C4' P2' C5' 108.0(10) . . ?
C4' P2' C3' 106.7(8) . . ?
C5' P2' C3' 104.4(10) . . ?
C4' P2' Ni1' 121.5(6) . . ?
C5' P2' Ni1' 118.9(10) . . ?
C3' P2' Ni1' 93.9(5) . . ?
C10' P3' C8' 101.8(6) . . ?
C10' P3' C6' 107.5(6) . . ?
C8' P3' C6' 105.0(7) . . ?
C10' P3' Ni1' 117.6(4) . . ?
C8' P3' Ni1' 114.0(5) . . ?
C6' P3' Ni1' 109.9(5) . . ?
C15' P4' C13' 104.4(7) . . ?
C15' P4' C12' 101.9(5) . . ?
C13' P4' C12' 104.0(5) . . ?
C15' P4' Ni1' 114.4(5) . . ?
C13' P4' Ni1' 112.0(4) . . ?
C12' P4' Ni1' 118.5(4) . . ?
P2' C3' P1' 94.0(6) . . ?
C7' C6' P3' 116.4(10) . . ?
C9' C8' P3' 117.9(12) . . ?
N1' C10' P3' 111.6(7) . . ?
N1' C12' P4' 111.4(7) . . ?
C14' C13' P4' 112.6(10) . . ?
C16' C15' P4' 118.5(12) . . ?
F1 B1 F3' 87.9(13) . . ?
F1 B1 F4 120.4(13) . . ?
F3' B1 F4 120.4(12) . . ?
F1 B1 F2 101.8(12) . . ?
F3' B1 F2 114.4(10) . . ?
F4 B1 F2 109.4(12) . . ?
F1 B1 F4' 110.2(12) . . ?
F3' B1 F4' 115.2(13) . . ?
F4 B1 F4' 12.6(16) . . ?
F2 B1 F4' 120.8(13) . . ?
F1 B1 F2' 123.9(15) . . ?
F3' B1 F2' 107.0(12) . . ?
F4 B1 F2' 98.3(12) . . ?
F2 B1 F2' 22.6(11) . . ?
F4' B1 F2' 110.9(13) . . ?
F1 B1 F3 111.1(9) . . ?
F3' B1 F3 23.2(11) . . ?
F4 B1 F3 104.9(11) . . ?
F2 B1 F3 108.9(10) . . ?
F4' B1 F3 104.0(11) . . ?
F2' B1 F3 94.1(8) . . ?
F1 B1 F1' 15.3(12) . . ?
F3' B1 F1' 103.2(11) . . ?
F4 B1 F1' 110.4(11) . . ?
F2 B1 F1' 96.0(8) . . ?
F4' B1 F1' 102.1(10) . . ?
F2' B1 F1' 118.5(11) . . ?
F3 B1 F1' 126.4(8) . . ?
F5 B2 F8 111.2(9) . . ?
F5 B2 F7 112.0(11) . . ?
F8 B2 F7 109.2(9) . . ?
F5 B2 F6 111.3(10) . . ?
F8 B2 F6 104.4(10) . . ?
F7 B2 F6 108.4(8) . . ?

loop_
_geom_bond_atom_site_label_1
_geom_bond_atom_site_label_2
_geom_bond_distance
_geom_bond_site_symmetry_2
_geom_bond_publ_flag
Ni1 P4 2.1876(15) . ?
Ni1 P3 2.1889(15) . ?
Ni1 P1 2.2276(16) . ?
Ni1 P2 2.235(2) . ?
N1 C12 1.457(7) . ?
N1 C10 1.475(7) . ?
N1 C11 1.489(11) . ?
P1 C1 1.790(8) . ?
P1 C3 1.817(5) . ?
P1 C2 1.827(6) . ?
P2 C5 1.809(6) . ?
P2 C4 1.812(10) . ?
P2 C3 1.853(6) . ?
P3 C10 1.818(5) . ?
P3 C8 1.826(7) . ?
P3 C6 1.841(5) . ?
P4 C12 1.825(5) . ?
P4 C15 1.828(5) . ?
P4 C13 1.828(6) . ?
C6 C7 1.528(8) . ?
C8 C9 1.501(10) . ?
C13 C14 1.529(9) . ?
C15 C16 1.504(8) . ?
Ni1' P3' 2.182(3) . ?
Ni1' P4' 2.215(3) . ?
Ni1' P1' 2.220(3) . ?
Ni1' P2' 2.225(5) . ?
N1' C11' 1.431(18) . ?
N1' C12' 1.463(15) . ?
N1' C10' 1.468(17) . ?
P1' C2' 1.783(17) . ?
P1' C1' 1.816(15) . ?
P1' C3' 1.857(13) . ?
P2' C4' 1.804(13) . ?
P2' C5' 1.81(3) . ?
P2' C3' 1.826(17) . ?
P3' C10' 1.823(11) . ?
P3' C8' 1.842(15) . ?
P3' C6' 1.867(11) . ?
P4' C15' 1.803(11) . ?
P4' C13' 1.841(12) . ?
P4' C12' 1.862(10) . ?
C6' C7' 1.50(2) . ?
C8' C9' 1.510(18) . ?
C13' C14' 1.54(2) . ?
C15' C16' 1.51(3) . ?
B1 F1 1.144(16) . ?
B1 F3' 1.287(13) . ?
B1 F4 1.346(17) . ?
B1 F2 1.357(12) . ?
B1 F4' 1.37(2) . ?
B1 F2' 1.453(17) . ?
B1 F3 1.487(11) . ?
B1 F1' 1.514(16) . ?
B2 F5 1.235(17) . ?
B2 F8 1.375(11) . ?
B2 F7 1.390(9) . ?
B2 F6 1.395(11) . ?
